data_1572165
loop_
_publ_author_name
'Madron du Vign&#xe9;, Adrien'
'Cramer, Nicolai'

_publ_section_title
;
 Streamlined synthetic assembly of &#x3b1;-chiral CAAC ligands and
 catalytic performance of their copper and ruthenium complexes.
;
_journal_issue 34
_journal_name_full 'Chemical science'
_journal_page_first 13864
_journal_page_last 13871
_journal_paper_doi 10.1039/d4sc04278f
_journal_volume 15
_journal_year 2024
_chemical_absolute_configuration rmad
_chemical_formula_moiety 'C36 H45 Cl2 N O Ru, 2[C6H12]'
_chemical_formula_sum 'C48 H69 Cl2 N O Ru'
_chemical_formula_weight 848.01
_space_group_crystal_system monoclinic
_space_group_IT_number 4
_space_group_name_Hall 'P 2yb'
_space_group_name_H-M_alt 'P 1 21 1'
_atom_sites_solution_hydrogens geom
_atom_sites_solution_primary dual
_atom_sites_solution_secondary difmap
_audit_creation_date 2024-05-14
_audit_creation_method
;
Olex2 1.5
(compiled 2024.02.16 svn.r378c4104 for OlexSys, GUI svn.r6928)
;
_audit_update_record
;
2024-05-15 deposited with the CCDC.	2024-07-24 downloaded from the CCDC.
;
_cell_angle_alpha 90
_cell_angle_beta 109.441(5)
_cell_angle_gamma 90
_cell_formula_units_Z 4
_cell_length_a 18.5489(9)
_cell_length_b 8.9270(4)
_cell_length_c 27.5267(11)
_cell_measurement_reflns_used 19113
_cell_measurement_temperature 140.00(10)
_cell_measurement_theta_max 74.3700
_cell_measurement_theta_min 2.4920
_cell_volume 4298.2(4)
_computing_cell_refinement 'CrysAlisPro 1.171.41.122a (Rigaku OD, 2021)'
_computing_data_collection 'CrysAlisPro 1.171.41.122a (Rigaku OD, 2021)'
_computing_data_reduction 'CrysAlisPro 1.171.41.122a (Rigaku OD, 2021)'
_computing_molecular_graphics 'Olex2 1.5 (Dolomanov et al., 2009)'
_computing_publication_material 'Olex2 1.5 (Dolomanov et al., 2009)'
_computing_structure_refinement 'ShelXL 2018/3 (Sheldrick, 2015)'
_computing_structure_solution 'ShelXT 2018/2 (Sheldrick, 2015)'
_diffrn_ambient_environment N~2~
_diffrn_ambient_temperature 140.00(10)
_diffrn_detector 'Hybrid Pixel Array Detector'
_diffrn_detector_area_resol_mean 10.0000
_diffrn_detector_type 'HyPix-Arc 150'
_diffrn_measured_fraction_theta_full 0.999
_diffrn_measured_fraction_theta_max 0.957
_diffrn_measurement_details
;
List of Runs (angles in degrees, time in seconds):

  # Type    Start    End  Width  t~exp~   \w     \q     \k     \f   Frames
#--------------------------------------------------------------------------
  1  \w     26.00  53.00   0.50    4.00    --   20.00  67.00 -29.64   54
  2  \w     50.00  76.00   0.50    4.00    --   36.00  59.00 -33.75   52
  3  \w     43.00  68.00   0.50    4.00    --   40.00  73.00 -79.74   50
  4  \w     60.00  87.00   0.50    4.00    --   56.00  75.00 -87.12   54
  5  \w     11.00  37.00   0.50    4.00    --   59.19 -30.00 120.00   52
  6  \w     11.00  37.00   0.50    4.00    --   59.19 -30.00-180.00   52
  7  \w     10.00  36.00   0.50    4.00    --   59.19 -30.00  90.00   52
  8  \w     10.00  35.00   0.50    4.00    --   59.19 -30.00 -60.00   50
  9  \w   -108.00 -71.00   0.50    4.00    --  -60.00 -39.00 -88.43   74
 10  \w    -89.00 -63.00   0.50    4.00    --  -62.05 -30.00-180.00   52
 11  \w   -109.00 -82.00   0.50    4.00    --  -62.05 -30.00 120.00   54
 12  \w   -105.00 -76.00   0.50    4.00    --  -64.00 -67.00-101.28   58
 13  \w   -101.00 -73.00   0.50    4.00    --  -68.00 -75.00 -30.16   56
 14  \w   -116.00 -85.00   0.50    4.00    --  -71.12 -30.00  30.00   62
 15  \w     34.00 101.00   0.50    4.00    --   71.94   0.00-180.00  134
 16  \w     32.00  64.00   0.50    4.00    --   71.94 -95.00 -60.00   64
 17  \w     34.00  80.00   0.50    4.00    --   71.94 -95.00 120.00   92
 18  \w     74.00  99.00   0.50    4.00    --   71.94  30.00 -90.00   50
 19  \w     32.00  77.00   0.50    4.00    --   71.94 -95.00   0.00   90
 20  \w   -106.00 -75.00   0.50    4.00    --  -72.00 -73.00-108.87   62
 21  \w     51.00  80.00   0.50    4.00    --   73.16 -95.00-150.00   58
 22  \w     33.00  58.00   0.50    4.00    --   73.16 -95.00  90.00   50
 23  \w   -125.00 -81.00   0.50    4.00    --  -75.55 -30.00  30.00   88
 24  \w   -121.00 -78.00   0.50    4.00    --  -75.55-125.00-150.00   86
 25  \w   -119.00 -90.00   0.50    4.00    --  -75.55-125.00 -60.00   58
 26  \w    -55.00 -30.00   0.50    4.00    --  -75.55 125.00  30.00   50
 27  \w   -120.00 -95.00   0.50    4.00    --  -75.55-125.00 -30.00   50
 28  \w   -120.00 -42.00   0.50    4.00    --  -75.55 -15.00 -60.00  156
 29  \w   -106.00 -79.00   0.50    4.00    --  -76.57 -76.00 -36.36   54
 30  \w   -120.00 -85.00   0.50    4.00    --  -76.57 -51.00 -82.01   70
 31  \w     93.00 126.00   0.50    4.00    --   81.20  30.00-150.00   66
 32  \w     45.00 112.00   0.50    4.00    --   81.20-125.00-180.00  134
 33  \w     97.00 127.00   0.50    4.00    --   81.20 125.00-120.00   60
 34  \w     91.00 127.00   0.50    4.00    --   81.20 125.00-180.00   72
 35  \w     79.00 125.00   0.50    4.00    --   81.20 125.00 -30.00   92
 36  \w     82.00 127.00   0.50    4.00    --   81.20 125.00 -90.00   90
 37  \w     39.00 112.00   0.50    4.00    --   81.20-125.00   0.00  146
 38  \w     81.00 109.00   0.50    4.00    --   81.20 125.00-150.00   56
 39  \w     40.00  90.00   0.50    4.00    --   81.20-125.00 120.00  100
 40  \w     88.00 117.00   0.50    4.00    --   81.20 125.00  90.00   58
;
_diffrn_measurement_device 'four-circle diffractometer'
_diffrn_measurement_device_type 'XtaLAB Synergy R, DW system, HyPix-Arc 150'
_diffrn_measurement_method '\w scans'
_diffrn_orient_matrix_type 'CrysAlisPro convention (1999,Acta A55,543-557)'
_diffrn_orient_matrix_UB_11 -0.0009277000
_diffrn_orient_matrix_UB_12 -0.0137563000
_diffrn_orient_matrix_UB_13 -0.0559852000
_diffrn_orient_matrix_UB_21 0.0682118000
_diffrn_orient_matrix_UB_22 0.1097144000
_diffrn_orient_matrix_UB_23 0.0119397000
_diffrn_orient_matrix_UB_31 0.0557249000
_diffrn_orient_matrix_UB_32 -0.1324967000
_diffrn_orient_matrix_UB_33 0.0155610000
_diffrn_radiation_monochromator mirror
_diffrn_radiation_probe x-ray
_diffrn_radiation_type 'Cu K\a'
_diffrn_radiation_wavelength 1.54184
_diffrn_reflns_av_R_equivalents 0.0516
_diffrn_reflns_av_unetI/netI 0.0582
_diffrn_reflns_Laue_measured_fraction_full 0.999
_diffrn_reflns_Laue_measured_fraction_max 0.957
_diffrn_reflns_limit_h_max 23
_diffrn_reflns_limit_h_min -22
_diffrn_reflns_limit_k_max 10
_diffrn_reflns_limit_k_min -10
_diffrn_reflns_limit_l_max 33
_diffrn_reflns_limit_l_min -34
_diffrn_reflns_number 46618
_diffrn_reflns_point_group_measured_fraction_full 0.994
_diffrn_reflns_point_group_measured_fraction_max 0.935
_diffrn_reflns_theta_full 67.684
_diffrn_reflns_theta_max 75.351
_diffrn_reflns_theta_min 2.526
_diffrn_source 'Rotating-anode X-ray tube'
_diffrn_source_type 'Rigaku (Cu) X-ray Source'
_exptl_absorpt_coefficient_mu 4.357
_exptl_absorpt_correction_T_max 1.000
_exptl_absorpt_correction_T_min 0.318
_exptl_absorpt_correction_type gaussian
_exptl_absorpt_process_details
;
CrysAlisPro 1.171.41.122a (Rigaku Oxford Diffraction, 2021)
Numerical absorption correction based on Gaussian integration over
a multifaceted crystal model.
Empirical absorption correction using spherical harmonics
as implemented in SCALE3 ABSPACK scaling algorithm
;
_exptl_crystal_colour 'clear intense green'
_exptl_crystal_density_diffrn 1.310
_exptl_crystal_description needle
_exptl_crystal_F_000 1800
_exptl_crystal_size_max 0.29
_exptl_crystal_size_mid 0.04
_exptl_crystal_size_min 0.02
_refine_diff_density_max 1.188
_refine_diff_density_min -1.856
_refine_diff_density_rms 0.110
_refine_ls_abs_structure_details
;
 Refined as an inversion twin.
;
_refine_ls_abs_structure_Flack 0.248(18)
_refine_ls_extinction_method none
_refine_ls_goodness_of_fit_ref 1.088
_refine_ls_hydrogen_treatment constr
_refine_ls_matrix_type full
_refine_ls_number_parameters 678
_refine_ls_number_reflns 16645
_refine_ls_number_restraints 1202
_refine_ls_restrained_S_all 1.074
_refine_ls_R_factor_all 0.0966
_refine_ls_R_factor_gt 0.0852
_refine_ls_shift/su_max 0.001
_refine_ls_shift/su_mean 0.000
_refine_ls_structure_factor_coef Fsqd
_refine_ls_weighting_details 'w=1/[\s^2^(Fo^2^)+(0.1092P)^2^+16.8801P] where P=(Fo^2^+2Fc^2^)/3'
_refine_ls_weighting_scheme calc
_refine_ls_wR_factor_gt 0.2177
_refine_ls_wR_factor_ref 0.2261
_reflns_Friedel_coverage 0.831
_reflns_Friedel_fraction_full 0.989
_reflns_Friedel_fraction_max 0.910
_reflns_number_gt 13986
_reflns_number_total 16645
_reflns_threshold_expression 'I > 2\s(I)'
_cod_data_source_file d4sc04278f2.cif
_cod_data_source_block amd-r713
_cod_depositor_comments
;
The following automatic conversions were performed:

data item '_exptl_absorpt_correction_type' value 'Gaussian' was
changed to 'gaussian' in accordance with the
/home/data/users/saulius/crontab/automatic-downloads/rss-feeds/RSC/lib/dictionaries/cif_core.dic
dictionary named 'cif_core.dic' version 2.4.2 last updated on
2011-04-26.

Automatic conversion script
Id: cif_fix_values 8170 2020-07-09 18:12:32Z antanas 

 Adding full bibliography for 1572161--1572166.cif.
;
_cod_original_cell_volume 4298.1(3)
_cod_database_code 1572165
_shelx_shelxl_version_number 2019/3
_audit_contact_author 'Farzaneh Fadaei Tirani'
_chemical_oxdiff_formula 'C48 H69 Cl2 N O Ru'
_shelx_space_group_comment
;
The symmetry employed for this shelxl refinement is uniquely defined
by the following loop, which should always be used as a source of
symmetry information in preference to the above space-group names.
They are only intended as comments.
;
_shelx_estimated_absorpt_t_max 0.918
_shelx_estimated_absorpt_t_min 0.365
_olex2_refinement_description
;
1. Twinned data refinement
 Scales: 0.752(18)
 0.248(18)
2. Fixed Uiso
 At 1.2 times of:
  All C(H) groups, All C(H,H) groups
 At 1.5 times of:
  All C(H,H,H) groups
3. Restrained distances
 C36-C34 = C35-C34
 1.54 with sigma of 0.01
 C36-C35
 2.54 with sigma of 0.04
4. Uiso/Uaniso restraints and constraints
All non-hydrogen atoms have similar U: within 2A with sigma of 0.005 and sigma
for terminal atoms of 0.01 within 2A
5. Rigid body (RIGU) restrains
 All non-hydrogen atoms
 with sigma for 1-2 distances of 0.004 and sigma for 1-3 distances of 0.004
6.a Ternary CH refined with riding coordinates:
 C5(H5), C7(H7), C34(H34), C41(H41), C43(H43), C70(H70)
6.b Secondary CH2 refined with riding coordinates:
 C3(H3A,H3B), C8(H8A,H8B), C9(H9A,H9B), C10(H10A,H10B), C11(H11A,H11B),
 C12(H12A,H12B), C39(H39A,H39B), C44(H44A,H44B), C45(H45A,H45B), C46(H46A,H46B),
  C47(H47A,H47B), C48(H48A,H48B)
6.c Aromatic/amide H refined with riding coordinates:
 C16(H16), C17(H17), C18(H18), C19(H19), C20(H20), C22(H22), C23(H23),
 C24(H24), C25(H25), C26(H26), C27(H27), C33(H33), C32(H32), C31(H31), C30(H30),
  C52(H52), C53(H53), C54(H54), C55(H55), C56(H56), C62(H62), C61(H61),
 C60(H60), C59(H59), C58(H58), C63(H63), C66(H66), C67(H67), C68(H68), C69(H69)
6.d Fitted hexagon refined as free rotating group:
 C15(C16,C17,C18,C19,C20), C21(C22,C23,C24,C25,C26), C29(C28,C33,C32,C31,C30),
 C51(C52,C53,C54,C55,C56), C57(C62,C61,C60,C59,C58), C65(C66,C67,C68,C69,C64)
6.e Idealised Me refined as rotating group:
 C6(H6A,H6B,H6C), C13(H13A,H13B,H13C), C14(H14A,H14B,H14C), C35(H35A,H35B,
 H35C), C36(H36A,H36B,H36C), C42(H42A,H42B,H42C), C49(H49A,H49B,H49C), C50(H50A,
 H50B,H50C), C71(H71A,H71B,H71C), C72(H72A,H72B,H72C)
;
_smtbx_masks_special_details
;
A solvent mask was calculated and 423 electrons were 
found in a volume of 1247\%A^3^ in 1 void per unit cell. 
This is consistent with the presence of 
2[C6H12] per Asymmetric Unit 
which account for 384 electrons 
per unit cell.
;
_smtbx_masks_void_probe_radius 1.2
_smtbx_masks_void_truncation_radius 1.2
_olex2_submission_special_instructions 'No special instructions were received'
_oxdiff_exptl_absorpt_empirical_details
;
Empirical correction (ABSPACK) includes:
- Absorption correction using spherical harmonics
- Frame scaling
- Detector area scaling
- B-factor correction
;
_oxdiff_exptl_absorpt_empirical_full_max 2.505
_oxdiff_exptl_absorpt_empirical_full_min 0.343

loop_
_space_group_symop_operation_xyz
'x, y, z'
'-x, y+1/2, -z'

loop_
_atom_site_label
_atom_site_type_symbol
_atom_site_fract_x
_atom_site_fract_y
_atom_site_fract_z
_atom_site_U_iso_or_equiv
_atom_site_adp_type
_atom_site_occupancy
_atom_site_site_symmetry_order
_atom_site_calc_flag
_atom_site_refinement_flags_posn
_atom_site_refinement_flags_adp
_atom_site_refinement_flags_occupancy
_atom_site_disorder_assembly
_atom_site_disorder_group
Ru1 Ru 0.52106(5) 0.37493(11) 0.80700(3) 0.0429(2) Uani 1 1 d . U . . .
Cl1 Cl 0.4552(2) 0.5214(4) 0.84802(13) 0.0534(8) Uani 1 1 d . . . . .
Cl2 Cl 0.61961(16) 0.2106(5) 0.80618(12) 0.0557(9) Uani 1 1 d . . . . .
O1 O 0.6156(7) 0.5480(15) 0.8328(5) 0.078(2) Uani 1 1 d . U . . .
N1 N 0.4399(6) 0.0936(14) 0.8121(4) 0.0488(18) Uani 1 1 d . U . . .
C1 C 0.4448(7) 0.2190(16) 0.7833(5) 0.0465(19) Uani 1 1 d . U . . .
C2 C 0.3830(8) -0.0244(17) 0.7833(5) 0.050(2) Uani 1 1 d . U . . .
C3 C 0.3289(7) 0.0714(17) 0.7442(5) 0.049(2) Uani 1 1 d . U . . .
H3A H 0.290060 0.113063 0.757985 0.059 Uiso 1 1 calc R U . . .
H3B H 0.302262 0.012243 0.713002 0.059 Uiso 1 1 calc R U . . .
C4 C 0.3749(7) 0.1988(16) 0.7310(5) 0.0482(18) Uani 1 1 d . U . . .
C5 C 0.4934(9) 0.0896(18) 0.8653(5) 0.056(2) Uani 1 1 d . U . . .
H5 H 0.524178 0.183681 0.869586 0.067 Uiso 1 1 calc R U . . .
C6 C 0.5517(10) -0.040(2) 0.8740(7) 0.068(4) Uani 1 1 d . U . . .
H6A H 0.526610 -0.134705 0.876252 0.103 Uiso 1 1 calc R U . . .
H6B H 0.594076 -0.022538 0.906180 0.103 Uiso 1 1 calc R U . . .
H6C H 0.571558 -0.043644 0.845197 0.103 Uiso 1 1 calc R U . . .
C7 C 0.4522(10) 0.099(2) 0.9059(6) 0.061(2) Uani 1 1 d . U . . .
H7 H 0.433673 -0.003387 0.910106 0.073 Uiso 1 1 calc R U . . .
C8 C 0.3861(9) 0.2030(18) 0.8949(6) 0.059(2) Uani 1 1 d . U . . .
H8A H 0.347876 0.176556 0.861230 0.071 Uiso 1 1 calc R U . . .
H8B H 0.403634 0.306582 0.892406 0.071 Uiso 1 1 calc R U . . .
C9 C 0.3481(10) 0.1965(19) 0.9370(6) 0.065(3) Uani 1 1 d . U . . .
H9A H 0.305232 0.268699 0.929159 0.078 Uiso 1 1 calc R U . . .
H9B H 0.327784 0.094752 0.938703 0.078 Uiso 1 1 calc R U . . .
C10 C 0.4087(10) 0.236(2) 0.9879(6) 0.072(3) Uani 1 1 d . U . . .
H10A H 0.419611 0.344163 0.987293 0.086 Uiso 1 1 calc R U . . .
H10B H 0.386326 0.219694 1.015482 0.086 Uiso 1 1 calc R U . . .
C11 C 0.4806(11) 0.157(2) 1.0022(6) 0.070(3) Uani 1 1 d . U . . .
H11A H 0.473216 0.055542 1.014233 0.084 Uiso 1 1 calc R U . . .
H11B H 0.517696 0.210182 1.031575 0.084 Uiso 1 1 calc R U . . .
C12 C 0.5162(11) 0.142(2) 0.9575(6) 0.068(3) Uani 1 1 d . U . . .
H12A H 0.540221 0.237603 0.953259 0.082 Uiso 1 1 calc R U . . .
H12B H 0.556220 0.063276 0.966574 0.082 Uiso 1 1 calc R U . . .
C13 C 0.3453(8) -0.1026(19) 0.8149(6) 0.057(3) Uani 1 1 d . U . . .
H13A H 0.341190 -0.035320 0.841931 0.085 Uiso 1 1 calc R U . . .
H13B H 0.375402 -0.190951 0.830630 0.085 Uiso 1 1 calc R U . . .
H13C H 0.294086 -0.134047 0.793170 0.085 Uiso 1 1 calc R U . . .
C14 C 0.4250(9) -0.1366(18) 0.7587(6) 0.058(3) Uani 1 1 d . U . . .
H14A H 0.395130 -0.150555 0.722191 0.087 Uiso 1 1 calc R U . . .
H14B H 0.430759 -0.233107 0.776557 0.087 Uiso 1 1 calc R U . . .
H14C H 0.475603 -0.096942 0.761754 0.087 Uiso 1 1 calc R U . . .
C15 C 0.3279(5) 0.3500(9) 0.7185(3) 0.051(2) Uani 1 1 d G U . . .
C16 C 0.3119(6) 0.4262(11) 0.6720(3) 0.057(2) Uani 1 1 d G U . . .
H16 H 0.331576 0.390327 0.646451 0.068 Uiso 1 1 calc R U . . .
C17 C 0.2673(6) 0.5550(11) 0.6630(3) 0.066(3) Uani 1 1 d G U . . .
H17 H 0.256384 0.607066 0.631312 0.080 Uiso 1 1 calc R U . . .
C18 C 0.2385(6) 0.6075(10) 0.7005(4) 0.069(3) Uani 1 1 d G U . . .
H18 H 0.207996 0.695534 0.694337 0.082 Uiso 1 1 calc R U . . .
C19 C 0.2544(6) 0.5313(12) 0.7469(3) 0.064(3) Uani 1 1 d G U . . .
H19 H 0.234799 0.567264 0.772500 0.077 Uiso 1 1 calc R U . . .
C20 C 0.2991(5) 0.4026(11) 0.7559(3) 0.058(2) Uani 1 1 d G U . . .
H20 H 0.309991 0.350525 0.787639 0.070 Uiso 1 1 calc R U . . .
C21 C 0.4010(5) 0.1462(12) 0.6834(3) 0.051(2) Uani 1 1 d G U . . .
C22 C 0.4758(4) 0.1547(12) 0.6834(3) 0.052(2) Uani 1 1 d G U . . .
H22 H 0.515328 0.188407 0.713239 0.062 Uiso 1 1 calc R U . . .
C23 C 0.4928(4) 0.1138(13) 0.6397(3) 0.057(2) Uani 1 1 d G U . . .
H23 H 0.543899 0.119666 0.639648 0.068 Uiso 1 1 calc R U . . .
C24 C 0.4349(5) 0.0645(13) 0.5960(3) 0.062(3) Uani 1 1 d G U . . .
H24 H 0.446534 0.036597 0.566111 0.075 Uiso 1 1 calc R U . . .
C25 C 0.3601(4) 0.0560(13) 0.5960(3) 0.060(2) Uani 1 1 d G U . . .
H25 H 0.320597 0.022269 0.566165 0.071 Uiso 1 1 calc R U . . .
C26 C 0.3432(4) 0.0968(13) 0.6397(3) 0.055(2) Uani 1 1 d G U . . .
H26 H 0.292024 0.091010 0.639756 0.066 Uiso 1 1 calc R U . . .
C27 C 0.5076(8) 0.4733(17) 0.7485(5) 0.053(2) Uani 1 1 d . U . . .
H27 H 0.467641 0.444042 0.718214 0.063 Uiso 1 1 calc R U . . .
C29 C 0.6131(7) 0.6312(14) 0.7925(4) 0.079(3) Uani 1 1 d G U . . .
C28 C 0.5562(7) 0.5959(12) 0.7464(5) 0.071(2) Uani 1 1 d G U . . .
C33 C 0.5476(7) 0.6817(15) 0.7027(4) 0.081(3) Uani 1 1 d G U . . .
H33 H 0.508693 0.657653 0.671136 0.097 Uiso 1 1 calc R U . . .
C32 C 0.5957(8) 0.8028(14) 0.7051(4) 0.091(3) Uani 1 1 d G U . . .
H32 H 0.589817 0.861477 0.675196 0.110 Uiso 1 1 calc R U . . .
C31 C 0.6526(8) 0.8381(13) 0.7512(5) 0.095(3) Uani 1 1 d G U . . .
H31 H 0.685537 0.920811 0.752847 0.114 Uiso 1 1 calc R U . . .
C30 C 0.6613(7) 0.7522(16) 0.7949(4) 0.090(3) Uani 1 1 d G U . . .
H30 H 0.700134 0.776320 0.826439 0.108 Uiso 1 1 calc R U . . .
C34 C 0.6753(10) 0.564(2) 0.8807(7) 0.089(3) Uani 1 1 d D U . . .
H34 H 0.681306 0.671195 0.891312 0.107 Uiso 1 1 calc R U . . .
C35 C 0.7515(10) 0.502(3) 0.8775(9) 0.096(5) Uani 1 1 d D U . . .
H35A H 0.741760 0.409555 0.857130 0.144 Uiso 1 1 calc R U . . .
H35B H 0.786447 0.480691 0.912335 0.144 Uiso 1 1 calc R U . . .
H35C H 0.774669 0.576501 0.861129 0.144 Uiso 1 1 calc R U . . .
C36 C 0.6507(10) 0.471(2) 0.9197(7) 0.085(4) Uani 1 1 d D U . . .
H36A H 0.613780 0.394439 0.901313 0.128 Uiso 1 1 calc R U . . .
H36B H 0.627133 0.537026 0.938509 0.128 Uiso 1 1 calc R U . . .
H36C H 0.695665 0.422230 0.943997 0.128 Uiso 1 1 calc R U . . .
Ru2 Ru 0.18278(5) 0.74655(11) 0.37798(3) 0.0427(2) Uani 1 1 d . U . . .
Cl3 Cl 0.28099(17) 0.8750(5) 0.43906(13) 0.0538(7) Uani 1 1 d . . . . .
Cl4 Cl 0.1395(3) 0.5901(5) 0.30712(14) 0.0812(14) Uani 1 1 d . . . . .
O2 O 0.1975(6) 0.9244(14) 0.3198(4) 0.069(2) Uani 1 1 d . U . . .
N2 N 0.2080(6) 0.4807(14) 0.4412(4) 0.0479(18) Uani 1 1 d . U . . .
C37 C 0.1604(7) 0.5974(17) 0.4230(5) 0.0472(19) Uani 1 1 d . U . . .
C38 C 0.1777(7) 0.3701(19) 0.4700(5) 0.052(2) Uani 1 1 d . U . . .
C39 C 0.0940(7) 0.4082(17) 0.4522(6) 0.054(2) Uani 1 1 d . U . . .
H39A H 0.071053 0.381359 0.478753 0.064 Uiso 1 1 calc R U . . .
H39B H 0.066166 0.354679 0.419862 0.064 Uiso 1 1 calc R U . . .
C40 C 0.0912(8) 0.5789(18) 0.4434(6) 0.0537(19) Uani 1 1 d . U . . .
C41 C 0.2810(8) 0.4640(18) 0.4325(5) 0.054(2) Uani 1 1 d . U . . .
H41 H 0.289760 0.562689 0.418123 0.064 Uiso 1 1 calc R U . . .
C42 C 0.2782(10) 0.3479(19) 0.3896(6) 0.068(4) Uani 1 1 d . U . . .
H42A H 0.278498 0.246294 0.403197 0.102 Uiso 1 1 calc R U . . .
H42B H 0.322944 0.361338 0.378663 0.102 Uiso 1 1 calc R U . . .
H42C H 0.231508 0.362928 0.360136 0.102 Uiso 1 1 calc R U . . .
C43 C 0.3490(8) 0.443(2) 0.4806(6) 0.065(2) Uani 1 1 d . U . . .
H43 H 0.341024 0.347182 0.496731 0.078 Uiso 1 1 calc R U . . .
C44 C 0.3556(9) 0.566(2) 0.5202(7) 0.076(3) Uani 1 1 d . U . . .
H44A H 0.307538 0.571903 0.528373 0.091 Uiso 1 1 calc R U . . .
H44B H 0.363368 0.664133 0.505717 0.091 Uiso 1 1 calc R U . . .
C45 C 0.4224(9) 0.535(3) 0.5694(8) 0.085(3) Uani 1 1 d . U . . .
H45A H 0.423723 0.612203 0.595526 0.102 Uiso 1 1 calc R U . . .
H45B H 0.415155 0.436258 0.583428 0.102 Uiso 1 1 calc R U . . .
C46 C 0.4935(10) 0.536(3) 0.5594(8) 0.090(3) Uani 1 1 d . U . . .
H46A H 0.536085 0.517660 0.591858 0.108 Uiso 1 1 calc R U . . .
H46B H 0.501393 0.635801 0.546209 0.108 Uiso 1 1 calc R U . . .
C47 C 0.4943(9) 0.413(2) 0.5187(7) 0.083(3) Uani 1 1 d . U . . .
H47A H 0.541753 0.421793 0.510012 0.099 Uiso 1 1 calc R U . . .
H47B H 0.493901 0.312054 0.533862 0.099 Uiso 1 1 calc R U . . .
C48 C 0.4249(8) 0.428(2) 0.4696(7) 0.074(3) Uani 1 1 d . U . . .
H48A H 0.422057 0.339004 0.447559 0.089 Uiso 1 1 calc R U . . .
H48B H 0.431889 0.517177 0.450217 0.089 Uiso 1 1 calc R U . . .
C49 C 0.1865(9) 0.1953(18) 0.4513(7) 0.064(4) Uani 1 1 d . U . . .
H49A H 0.238773 0.160006 0.468581 0.096 Uiso 1 1 calc R U . . .
H49B H 0.175284 0.193242 0.413891 0.096 Uiso 1 1 calc R U . . .
H49C H 0.150438 0.130039 0.460382 0.096 Uiso 1 1 calc R U . . .
C50 C 0.2121(7) 0.3647(19) 0.5266(5) 0.054(3) Uani 1 1 d . U . . .
H50A H 0.174565 0.325961 0.541408 0.082 Uiso 1 1 calc R U . . .
H50B H 0.227750 0.465783 0.539857 0.082 Uiso 1 1 calc R U . . .
H50C H 0.256952 0.298842 0.536182 0.082 Uiso 1 1 calc R U . . .
C51 C 0.1049(6) 0.6667(11) 0.4936(3) 0.057(2) Uani 1 1 d G U . . .
C52 C 0.1520(5) 0.7921(11) 0.5052(3) 0.059(2) Uani 1 1 d G U . . .
H52 H 0.178657 0.821940 0.482721 0.071 Uiso 1 1 calc R U . . .
C53 C 0.1600(5) 0.8739(10) 0.5497(4) 0.068(3) Uani 1 1 d G U . . .
H53 H 0.192184 0.959562 0.557592 0.082 Uiso 1 1 calc R U . . .
C54 C 0.1210(6) 0.8302(12) 0.5825(3) 0.070(3) Uani 1 1 d G U . . .
H54 H 0.126443 0.886096 0.612946 0.084 Uiso 1 1 calc R U . . .
C55 C 0.0739(6) 0.7048(12) 0.5710(4) 0.068(3) Uani 1 1 d G U . . .
H55 H 0.047174 0.675008 0.593428 0.082 Uiso 1 1 calc R U . . .
C56 C 0.0658(5) 0.6231(10) 0.5265(4) 0.063(3) Uani 1 1 d G U . . .
H56 H 0.033647 0.537384 0.518557 0.075 Uiso 1 1 calc R U . . .
C57 C 0.0148(4) 0.6196(13) 0.4018(4) 0.064(2) Uani 1 1 d G U . . .
C62 C -0.0056(5) 0.5509(12) 0.3538(4) 0.073(3) Uani 1 1 d G U . . .
H62 H 0.028485 0.482458 0.346295 0.088 Uiso 1 1 calc R U . . .
C61 C -0.0759(6) 0.5822(14) 0.3168(3) 0.078(3) Uani 1 1 d G U . . .
H61 H -0.089839 0.535265 0.283981 0.094 Uiso 1 1 calc R U . . .
C60 C -0.1258(5) 0.6824(14) 0.3278(4) 0.078(3) Uani 1 1 d G U . . .
H60 H -0.173814 0.703796 0.302456 0.093 Uiso 1 1 calc R U . . .
C59 C -0.1054(5) 0.7511(13) 0.3757(4) 0.069(3) Uani 1 1 d G U . . .
H59 H -0.139464 0.819523 0.383245 0.083 Uiso 1 1 calc R U . . .
C58 C -0.0351(5) 0.7197(13) 0.4128(3) 0.064(3) Uani 1 1 d G U . . .
H58 H -0.021140 0.766717 0.445560 0.077 Uiso 1 1 calc R U . . .
C63 C 0.1035(7) 0.8677(18) 0.3690(5) 0.046(2) Uani 1 1 d . U . . .
H63 H 0.071823 0.852302 0.389418 0.056 Uiso 1 1 calc R U . . .
C65 C 0.1385(5) 1.0181(12) 0.3086(4) 0.065(2) Uani 1 1 d G U . . .
C66 C 0.1266(6) 1.1377(14) 0.2744(4) 0.075(3) Uani 1 1 d G U . . .
H66 H 0.162952 1.159327 0.257959 0.089 Uiso 1 1 calc R U . . .
C67 C 0.0613(7) 1.2255(12) 0.2644(4) 0.078(3) Uani 1 1 d G U . . .
H67 H 0.053180 1.307248 0.241067 0.094 Uiso 1 1 calc R U . . .
C68 C 0.0081(5) 1.1939(12) 0.2885(4) 0.075(3) Uani 1 1 d G U . . .
H68 H -0.036474 1.253933 0.281639 0.089 Uiso 1 1 calc R U . . .
C69 C 0.0200(5) 1.0743(13) 0.3226(4) 0.069(3) Uani 1 1 d G U . . .
H69 H -0.016357 1.052698 0.339103 0.083 Uiso 1 1 calc R U . . .
C64 C 0.0852(6) 0.9865(11) 0.3327(4) 0.059(2) Uani 1 1 d G U . . .
C70 C 0.2569(10) 0.928(2) 0.2950(6) 0.075(3) Uani 1 1 d . U . . .
H70 H 0.278094 1.031177 0.296752 0.090 Uiso 1 1 calc R U . . .
C71 C 0.3186(11) 0.823(3) 0.3210(8) 0.090(5) Uani 1 1 d . U . . .
H71A H 0.346959 0.860834 0.355549 0.134 Uiso 1 1 calc R U . . .
H71B H 0.353394 0.813274 0.301087 0.134 Uiso 1 1 calc R U . . .
H71C H 0.296828 0.724667 0.323929 0.134 Uiso 1 1 calc R U . . .
C72 C 0.2143(11) 0.886(3) 0.2391(7) 0.091(5) Uani 1 1 d . U . . .
H72A H 0.210846 0.777117 0.235659 0.137 Uiso 1 1 calc R U . . .
H72B H 0.241969 0.926261 0.217155 0.137 Uiso 1 1 calc R U . . .
H72C H 0.162793 0.929258 0.228515 0.137 Uiso 1 1 calc R U . . .

loop_
_atom_site_aniso_label
_atom_site_aniso_U_11
_atom_site_aniso_U_22
_atom_site_aniso_U_33
_atom_site_aniso_U_23
_atom_site_aniso_U_13
_atom_site_aniso_U_12
Ru1 0.0392(5) 0.0572(6) 0.0312(4) 0.0000(4) 0.0103(4) -0.0027(5)
Cl1 0.0579(19) 0.059(2) 0.0485(17) -0.0062(14) 0.0255(15) -0.0068(15)
Cl2 0.0275(13) 0.096(3) 0.0444(16) -0.0030(16) 0.0125(12) 0.0034(15)
O1 0.074(5) 0.100(6) 0.072(5) -0.014(5) 0.041(4) -0.022(5)
N1 0.050(4) 0.064(4) 0.039(3) -0.003(3) 0.023(3) -0.006(3)
C1 0.044(4) 0.063(4) 0.034(3) -0.003(3) 0.016(3) -0.004(3)
C2 0.052(4) 0.065(4) 0.042(4) -0.008(4) 0.026(3) -0.005(4)
C3 0.043(4) 0.068(5) 0.040(4) -0.012(4) 0.020(4) -0.006(4)
C4 0.041(3) 0.066(4) 0.037(3) -0.011(3) 0.013(3) -0.005(3)
C5 0.064(5) 0.063(5) 0.044(4) -0.001(4) 0.025(4) -0.002(4)
C6 0.077(8) 0.069(8) 0.064(8) 0.018(7) 0.029(7) 0.008(6)
C7 0.075(5) 0.067(5) 0.049(4) -0.001(4) 0.030(4) -0.003(4)
C8 0.075(5) 0.066(6) 0.050(5) -0.003(4) 0.038(4) 0.000(5)
C9 0.085(6) 0.069(6) 0.052(5) -0.004(5) 0.040(5) 0.003(5)
C10 0.093(6) 0.073(6) 0.058(5) -0.001(5) 0.038(5) 0.001(5)
C11 0.090(6) 0.074(6) 0.052(5) 0.000(5) 0.032(5) -0.002(5)
C12 0.085(6) 0.072(6) 0.051(5) -0.004(5) 0.029(5) -0.003(5)
C13 0.046(6) 0.067(8) 0.066(7) -0.006(6) 0.032(5) -0.008(6)
C14 0.068(7) 0.056(7) 0.060(7) -0.013(6) 0.034(6) -0.004(6)
C15 0.044(4) 0.070(5) 0.040(4) -0.008(4) 0.017(3) -0.004(4)
C16 0.053(5) 0.075(5) 0.039(4) -0.004(4) 0.010(4) 0.001(4)
C17 0.063(5) 0.078(6) 0.048(5) -0.005(5) 0.005(4) 0.003(5)
C18 0.062(5) 0.081(6) 0.052(5) -0.007(5) 0.005(5) 0.005(5)
C19 0.054(5) 0.080(6) 0.053(5) -0.009(5) 0.011(4) 0.004(5)
C20 0.053(5) 0.077(6) 0.047(4) -0.010(4) 0.018(4) 0.000(4)
C21 0.042(4) 0.071(5) 0.036(4) -0.013(4) 0.011(3) -0.008(4)
C22 0.046(4) 0.074(5) 0.037(4) -0.011(4) 0.016(4) -0.007(4)
C23 0.052(5) 0.080(6) 0.041(4) -0.007(4) 0.019(4) -0.005(5)
C24 0.056(5) 0.083(6) 0.045(5) -0.009(5) 0.012(4) 0.001(5)
C25 0.052(5) 0.083(6) 0.041(4) -0.012(4) 0.012(4) -0.002(5)
C26 0.046(5) 0.078(6) 0.038(4) -0.012(4) 0.010(4) -0.008(4)
C27 0.056(4) 0.063(5) 0.046(4) 0.000(4) 0.025(4) -0.004(4)
C29 0.080(5) 0.090(5) 0.079(5) -0.005(5) 0.043(4) -0.017(5)
C28 0.077(5) 0.076(5) 0.071(5) 0.003(4) 0.037(4) -0.009(4)
C33 0.089(6) 0.079(6) 0.085(6) 0.012(5) 0.043(5) -0.005(5)
C32 0.103(7) 0.083(6) 0.097(6) 0.013(6) 0.044(6) -0.010(6)
C31 0.104(7) 0.087(7) 0.101(7) 0.006(6) 0.045(6) -0.015(6)
C30 0.095(6) 0.092(6) 0.092(6) -0.001(6) 0.044(5) -0.020(6)
C34 0.076(6) 0.117(7) 0.081(6) -0.019(6) 0.036(5) -0.022(6)
C35 0.080(8) 0.115(11) 0.104(11) -0.021(10) 0.048(8) -0.023(9)
C36 0.057(8) 0.136(12) 0.069(8) -0.026(8) 0.030(7) -0.008(8)
Ru2 0.0414(5) 0.0538(5) 0.0337(4) 0.0034(4) 0.0137(4) 0.0048(4)
Cl3 0.0402(14) 0.0608(18) 0.0562(17) 0.0057(17) 0.0105(13) -0.0015(16)
Cl4 0.128(4) 0.068(2) 0.0373(17) -0.0079(17) 0.015(2) 0.012(3)
O2 0.052(4) 0.101(6) 0.056(4) 0.019(4) 0.020(4) 0.015(4)
N2 0.039(3) 0.061(4) 0.046(4) 0.017(3) 0.017(3) 0.007(3)
C37 0.039(3) 0.060(4) 0.041(4) 0.006(3) 0.011(3) 0.010(3)
C38 0.045(4) 0.060(4) 0.052(4) 0.018(4) 0.018(3) 0.003(4)
C39 0.043(4) 0.067(5) 0.053(4) 0.017(4) 0.018(4) 0.006(4)
C40 0.042(3) 0.066(4) 0.054(4) 0.015(3) 0.018(3) 0.008(3)
C41 0.043(4) 0.069(5) 0.053(4) 0.018(4) 0.022(4) 0.012(4)
C42 0.079(8) 0.070(8) 0.061(7) 0.014(6) 0.032(6) 0.022(7)
C43 0.039(4) 0.087(5) 0.071(5) 0.019(4) 0.019(4) 0.014(4)
C44 0.044(5) 0.093(6) 0.080(6) 0.015(5) 0.006(5) 0.012(5)
C45 0.046(5) 0.100(7) 0.091(6) 0.015(6) 0.000(5) 0.010(5)
C46 0.047(5) 0.107(7) 0.098(7) 0.020(6) 0.000(5) 0.012(6)
C47 0.040(5) 0.104(7) 0.095(7) 0.027(6) 0.011(5) 0.017(5)
C48 0.037(4) 0.098(7) 0.086(6) 0.025(5) 0.019(5) 0.019(5)
C49 0.053(7) 0.060(7) 0.066(8) 0.007(6) 0.001(6) 0.005(6)
C50 0.050(6) 0.061(7) 0.055(6) 0.022(6) 0.021(5) 0.011(6)
C51 0.050(4) 0.068(5) 0.058(4) 0.014(4) 0.024(4) 0.014(4)
C52 0.053(5) 0.070(5) 0.058(5) 0.011(4) 0.024(4) 0.011(4)
C53 0.062(5) 0.082(6) 0.062(5) 0.007(5) 0.022(4) 0.012(5)
C54 0.065(5) 0.084(6) 0.064(5) 0.009(5) 0.023(5) 0.017(5)
C55 0.062(5) 0.081(6) 0.065(5) 0.016(5) 0.028(5) 0.015(5)
C56 0.055(5) 0.073(6) 0.065(5) 0.019(4) 0.027(4) 0.013(5)
C57 0.043(4) 0.077(5) 0.067(4) 0.008(4) 0.013(4) 0.006(4)
C62 0.051(5) 0.083(6) 0.075(5) 0.003(5) 0.006(5) 0.003(5)
C61 0.051(5) 0.088(6) 0.081(6) 0.003(6) 0.002(5) 0.002(5)
C60 0.047(5) 0.090(7) 0.083(6) 0.007(6) 0.004(5) 0.002(5)
C59 0.039(4) 0.086(6) 0.079(6) 0.009(5) 0.016(4) 0.006(5)
C58 0.035(4) 0.080(6) 0.075(5) 0.010(5) 0.016(4) 0.005(4)
C63 0.035(4) 0.061(4) 0.043(4) 0.004(4) 0.014(3) 0.012(4)
C65 0.056(4) 0.084(5) 0.052(4) 0.013(4) 0.013(4) 0.012(4)
C66 0.071(5) 0.083(6) 0.060(5) 0.014(5) 0.009(5) 0.012(5)
C67 0.078(6) 0.080(6) 0.064(6) 0.015(5) 0.007(5) 0.014(5)
C68 0.071(6) 0.079(6) 0.062(6) 0.006(5) 0.006(5) 0.017(5)
C69 0.063(5) 0.076(6) 0.060(5) 0.002(5) 0.008(5) 0.016(5)
C64 0.051(4) 0.072(5) 0.051(4) 0.006(4) 0.011(4) 0.012(4)
C70 0.062(5) 0.109(7) 0.059(5) 0.026(5) 0.028(5) 0.017(5)
C71 0.072(8) 0.125(11) 0.080(9) 0.044(8) 0.036(7) 0.032(8)
C72 0.087(9) 0.125(12) 0.063(7) 0.030(8) 0.027(7) 0.024(10)

loop_
_atom_type_symbol
_atom_type_description
_atom_type_scat_dispersion_real
_atom_type_scat_dispersion_imag
_atom_type_scat_source
C C 0.0181 0.0091 'International Tables Vol C Tables 4.2.6.8 and 6.1.1.4'
H H 0.0000 0.0000 'International Tables Vol C Tables 4.2.6.8 and 6.1.1.4'
Cl Cl 0.3639 0.7018 'International Tables Vol C Tables 4.2.6.8 and 6.1.1.4'
N N 0.0311 0.0180 'International Tables Vol C Tables 4.2.6.8 and 6.1.1.4'
O O 0.0492 0.0322 'International Tables Vol C Tables 4.2.6.8 and 6.1.1.4'
Ru Ru 0.0552 3.2960 'International Tables Vol C Tables 4.2.6.8 and 6.1.1.4'

loop_
_exptl_crystal_face_index_h
_exptl_crystal_face_index_k
_exptl_crystal_face_index_l
_exptl_crystal_face_perp_dist
-1 0 0 0.0094
1 0 0 0.0241
0 0 -1 0.0096
0 0 1 0.0096
0 -1 0 0.1162
0 1 0 0.1737

loop_
_geom_angle_atom_site_label_1
_geom_angle_atom_site_label_2
_geom_angle_atom_site_label_3
_geom_angle
_geom_angle_site_symmetry_1
_geom_angle_site_symmetry_3
_geom_angle_publ_flag
Cl1 Ru1 Cl2 153.23(12) . . ?
O1 Ru1 Cl1 86.6(3) . . ?
O1 Ru1 Cl2 84.6(4) . . ?
C1 Ru1 Cl1 97.2(4) . . ?
C1 Ru1 Cl2 91.8(4) . . ?
C1 Ru1 O1 176.2(5) . . ?
C27 Ru1 Cl1 103.0(5) . . ?
C27 Ru1 Cl2 100.1(5) . . ?
C27 Ru1 O1 78.9(6) . . ?
C27 Ru1 C1 100.6(6) . . ?
C29 O1 Ru1 108.2(9) . . ?
C29 O1 C34 121.5(13) . . ?
C34 O1 Ru1 129.9(11) . . ?
C1 N1 C2 115.4(10) . . ?
C1 N1 C5 115.9(11) . . ?
C5 N1 C2 128.7(12) . . ?
N1 C1 Ru1 124.4(9) . . ?
N1 C1 C4 103.6(11) . . ?
C4 C1 Ru1 132.0(10) . . ?
N1 C2 C14 108.2(11) . . ?
C3 C2 N1 99.4(12) . . ?
C3 C2 C14 112.0(11) . . ?
C13 C2 N1 114.2(11) . . ?
C13 C2 C3 111.5(12) . . ?
C13 C2 C14 111.1(13) . . ?
C2 C3 H3A 110.2 . . ?
C2 C3 H3B 110.2 . . ?
C2 C3 C4 107.7(11) . . ?
H3A C3 H3B 108.5 . . ?
C4 C3 H3A 110.2 . . ?
C4 C3 H3B 110.2 . . ?
C1 C4 C21 113.1(9) . . ?
C3 C4 C1 102.6(11) . . ?
C3 C4 C15 112.0(10) . . ?
C3 C4 C21 108.5(10) . . ?
C15 C4 C1 108.9(10) . . ?
C15 C4 C21 111.4(10) . . ?
N1 C5 H5 105.4 . . ?
N1 C5 C6 112.2(13) . . ?
N1 C5 C7 112.6(12) . . ?
C6 C5 H5 105.4 . . ?
C6 C5 C7 114.7(13) . . ?
C7 C5 H5 105.4 . . ?
C5 C6 H6A 109.5 . . ?
C5 C6 H6B 109.5 . . ?
C5 C6 H6C 109.5 . . ?
H6A C6 H6B 109.5 . . ?
H6A C6 H6C 109.5 . . ?
H6B C6 H6C 109.5 . . ?
C5 C7 H7 107.6 . . ?
C5 C7 C12 105.1(13) . . ?
C8 C7 C5 117.3(13) . . ?
C8 C7 H7 107.6 . . ?
C8 C7 C12 111.1(14) . . ?
C12 C7 H7 107.6 . . ?
C7 C8 H8A 109.2 . . ?
C7 C8 H8B 109.2 . . ?
C7 C8 C9 112.1(13) . . ?
H8A C8 H8B 107.9 . . ?
C9 C8 H8A 109.2 . . ?
C9 C8 H8B 109.2 . . ?
C8 C9 H9A 110.2 . . ?
C8 C9 H9B 110.2 . . ?
H9A C9 H9B 108.5 . . ?
C10 C9 C8 107.5(14) . . ?
C10 C9 H9A 110.2 . . ?
C10 C9 H9B 110.2 . . ?
C9 C10 H10A 107.7 . . ?
C9 C10 H10B 107.7 . . ?
H10A C10 H10B 107.1 . . ?
C11 C10 C9 118.3(15) . . ?
C11 C10 H10A 107.7 . . ?
C11 C10 H10B 107.7 . . ?
C10 C11 H11A 108.6 . . ?
C10 C11 H11B 108.6 . . ?
C10 C11 C12 114.6(14) . . ?
H11A C11 H11B 107.6 . . ?
C12 C11 H11A 108.6 . . ?
C12 C11 H11B 108.6 . . ?
C7 C12 C11 109.9(14) . . ?
C7 C12 H12A 109.7 . . ?
C7 C12 H12B 109.7 . . ?
C11 C12 H12A 109.7 . . ?
C11 C12 H12B 109.7 . . ?
H12A C12 H12B 108.2 . . ?
C2 C13 H13A 109.5 . . ?
C2 C13 H13B 109.5 . . ?
C2 C13 H13C 109.5 . . ?
H13A C13 H13B 109.5 . . ?
H13A C13 H13C 109.5 . . ?
H13B C13 H13C 109.5 . . ?
C2 C14 H14A 109.5 . . ?
C2 C14 H14B 109.5 . . ?
C2 C14 H14C 109.5 . . ?
H14A C14 H14B 109.5 . . ?
H14A C14 H14C 109.5 . . ?
H14B C14 H14C 109.5 . . ?
C16 C15 C4 123.5(7) . . ?
C16 C15 C20 120.0 . . ?
C20 C15 C4 116.5(7) . . ?
C15 C16 H16 120.0 . . ?
C15 C16 C17 120.0 . . ?
C17 C16 H16 120.0 . . ?
C16 C17 H17 120.0 . . ?
C18 C17 C16 120.0 . . ?
C18 C17 H17 120.0 . . ?
C17 C18 H18 120.0 . . ?
C17 C18 C19 120.0 . . ?
C19 C18 H18 120.0 . . ?
C18 C19 H19 120.0 . . ?
C20 C19 C18 120.0 . . ?
C20 C19 H19 120.0 . . ?
C15 C20 H20 120.0 . . ?
C19 C20 C15 120.0 . . ?
C19 C20 H20 120.0 . . ?
C22 C21 C4 123.7(7) . . ?
C22 C21 C26 120.0 . . ?
C26 C21 C4 116.2(7) . . ?
C21 C22 H22 120.0 . . ?
C21 C22 C23 120.0 . . ?
C23 C22 H22 120.0 . . ?
C22 C23 H23 120.0 . . ?
C24 C23 C22 120.0 . . ?
C24 C23 H23 120.0 . . ?
C23 C24 H24 120.0 . . ?
C23 C24 C25 120.0 . . ?
C25 C24 H24 120.0 . . ?
C24 C25 H25 120.0 . . ?
C26 C25 C24 120.0 . . ?
C26 C25 H25 120.0 . . ?
C21 C26 H26 120.0 . . ?
C25 C26 C21 120.0 . . ?
C25 C26 H26 120.0 . . ?
Ru1 C27 H27 119.5 . . ?
C28 C27 Ru1 121.0(11) . . ?
C28 C27 H27 119.5 . . ?
O1 C29 C28 116.3(10) . . ?
O1 C29 C30 123.6(10) . . ?
C28 C29 C30 120.0 . . ?
C29 C28 C27 115.6(10) . . ?
C29 C28 C33 120.0 . . ?
C33 C28 C27 124.3(10) . . ?
C28 C33 H33 120.0 . . ?
C28 C33 C32 120.0 . . ?
C32 C33 H33 120.0 . . ?
C33 C32 H32 120.0 . . ?
C31 C32 C33 120.0 . . ?
C31 C32 H32 120.0 . . ?
C32 C31 H31 120.0 . . ?
C32 C31 C30 120.0 . . ?
C30 C31 H31 120.0 . . ?
C29 C30 H30 120.0 . . ?
C31 C30 C29 120.0 . . ?
C31 C30 H30 120.0 . . ?
O1 C34 H34 110.0 . . ?
O1 C34 C35 111.1(15) . . ?
O1 C34 C36 105.9(14) . . ?
C35 C34 H34 110.0 . . ?
C36 C34 H34 110.0 . . ?
C36 C34 C35 109.6(15) . . ?
C34 C35 H35A 109.5 . . ?
C34 C35 H35B 109.5 . . ?
C34 C35 H35C 109.5 . . ?
H35A C35 H35B 109.5 . . ?
H35A C35 H35C 109.5 . . ?
H35B C35 H35C 109.5 . . ?
C34 C36 H36A 109.5 . . ?
C34 C36 H36B 109.5 . . ?
C34 C36 H36C 109.5 . . ?
H36A C36 H36B 109.5 . . ?
H36A C36 H36C 109.5 . . ?
H36B C36 H36C 109.5 . . ?
Cl3 Ru2 O2 85.3(3) . . ?
Cl4 Ru2 Cl3 150.97(17) . . ?
Cl4 Ru2 O2 85.4(3) . . ?
C37 Ru2 Cl3 99.1(4) . . ?
C37 Ru2 Cl4 92.0(4) . . ?
C37 Ru2 O2 174.7(5) . . ?
C63 Ru2 Cl3 102.3(5) . . ?
C63 Ru2 Cl4 102.2(5) . . ?
C63 Ru2 O2 76.7(5) . . ?
C63 Ru2 C37 99.4(6) . . ?
C65 O2 Ru2 108.2(7) . . ?
C65 O2 C70 124.4(11) . . ?
C70 O2 Ru2 127.2(10) . . ?
C37 N2 C38 113.2(10) . . ?
C37 N2 C41 123.0(11) . . ?
C41 N2 C38 123.8(11) . . ?
N2 C37 Ru2 120.7(9) . . ?
N2 C37 C40 107.3(11) . . ?
C40 C37 Ru2 132.0(10) . . ?
N2 C38 C39 102.1(11) . . ?
N2 C38 C49 111.4(11) . . ?
C39 C38 C49 107.9(12) . . ?
C50 C38 N2 118.4(13) . . ?
C50 C38 C39 112.8(11) . . ?
C50 C38 C49 104.1(12) . . ?
C38 C39 H39A 110.8 . . ?
C38 C39 H39B 110.8 . . ?
C38 C39 C40 104.5(12) . . ?
H39A C39 H39B 108.9 . . ?
C40 C39 H39A 110.8 . . ?
C40 C39 H39B 110.8 . . ?
C39 C40 C37 99.9(11) . . ?
C51 C40 C37 111.0(11) . . ?
C51 C40 C39 112.1(11) . . ?
C51 C40 C57 112.6(11) . . ?
C57 C40 C37 111.7(11) . . ?
C57 C40 C39 108.9(12) . . ?
N2 C41 H41 104.9 . . ?
N2 C41 C42 113.2(13) . . ?
N2 C41 C43 114.7(12) . . ?
C42 C41 H41 104.9 . . ?
C43 C41 H41 104.9 . . ?
C43 C41 C42 113.1(13) . . ?
C41 C42 H42A 109.5 . . ?
C41 C42 H42B 109.5 . . ?
C41 C42 H42C 109.5 . . ?
H42A C42 H42B 109.5 . . ?
H42A C42 H42C 109.5 . . ?
H42B C42 H42C 109.5 . . ?
C41 C43 H43 106.9 . . ?
C41 C43 C44 112.7(13) . . ?
C41 C43 C48 112.9(13) . . ?
C44 C43 H43 106.9 . . ?
C44 C43 C48 110.2(15) . . ?
C48 C43 H43 106.9 . . ?
C43 C44 H44A 109.5 . . ?
C43 C44 H44B 109.5 . . ?
C43 C44 C45 110.5(15) . . ?
H44A C44 H44B 108.1 . . ?
C45 C44 H44A 109.5 . . ?
C45 C44 H44B 109.5 . . ?
C44 C45 H45A 109.5 . . ?
C44 C45 H45B 109.5 . . ?
H45A C45 H45B 108.1 . . ?
C46 C45 C44 110.8(18) . . ?
C46 C45 H45A 109.5 . . ?
C46 C45 H45B 109.5 . . ?
C45 C46 H46A 109.4 . . ?
C45 C46 H46B 109.4 . . ?
C45 C46 C47 111.0(18) . . ?
H46A C46 H46B 108.0 . . ?
C47 C46 H46A 109.4 . . ?
C47 C46 H46B 109.4 . . ?
C46 C47 H47A 109.4 . . ?
C46 C47 H47B 109.4 . . ?
H47A C47 H47B 108.0 . . ?
C48 C47 C46 111.1(15) . . ?
C48 C47 H47A 109.4 . . ?
C48 C47 H47B 109.4 . . ?
C43 C48 H48A 109.0 . . ?
C43 C48 H48B 109.0 . . ?
C47 C48 C43 112.8(15) . . ?
C47 C48 H48A 109.0 . . ?
C47 C48 H48B 109.0 . . ?
H48A C48 H48B 107.8 . . ?
C38 C49 H49A 109.5 . . ?
C38 C49 H49B 109.5 . . ?
C38 C49 H49C 109.5 . . ?
H49A C49 H49B 109.5 . . ?
H49A C49 H49C 109.5 . . ?
H49B C49 H49C 109.5 . . ?
C38 C50 H50A 109.5 . . ?
C38 C50 H50B 109.5 . . ?
C38 C50 H50C 109.5 . . ?
H50A C50 H50B 109.5 . . ?
H50A C50 H50C 109.5 . . ?
H50B C50 H50C 109.5 . . ?
C52 C51 C40 121.4(8) . . ?
C52 C51 C56 120.0 . . ?
C56 C51 C40 118.6(8) . . ?
C51 C52 H52 120.0 . . ?
C51 C52 C53 120.0 . . ?
C53 C52 H52 120.0 . . ?
C52 C53 H53 120.0 . . ?
C54 C53 C52 120.0 . . ?
C54 C53 H53 120.0 . . ?
C53 C54 H54 120.0 . . ?
C53 C54 C55 120.0 . . ?
C55 C54 H54 120.0 . . ?
C54 C55 H55 120.0 . . ?
C54 C55 C56 120.0 . . ?
C56 C55 H55 120.0 . . ?
C51 C56 H56 120.0 . . ?
C55 C56 C51 120.0 . . ?
C55 C56 H56 120.0 . . ?
C62 C57 C40 119.6(8) . . ?
C62 C57 C58 120.0 . . ?
C58 C57 C40 120.3(8) . . ?
C57 C62 H62 120.0 . . ?
C57 C62 C61 120.0 . . ?
C61 C62 H62 120.0 . . ?
C62 C61 H61 120.0 . . ?
C62 C61 C60 120.0 . . ?
C60 C61 H61 120.0 . . ?
C61 C60 H60 120.0 . . ?
C59 C60 C61 120.0 . . ?
C59 C60 H60 120.0 . . ?
C60 C59 H59 120.0 . . ?
C58 C59 C60 120.0 . . ?
C58 C59 H59 120.0 . . ?
C57 C58 H58 120.0 . . ?
C59 C58 C57 120.0 . . ?
C59 C58 H58 120.0 . . ?
Ru2 C63 H63 118.4 . . ?
C64 C63 Ru2 123.2(9) . . ?
C64 C63 H63 118.4 . . ?
O2 C65 C66 125.0(8) . . ?
O2 C65 C64 115.0(8) . . ?
C66 C65 C64 120.0 . . ?
C65 C66 H66 120.0 . . ?
C65 C66 C67 120.0 . . ?
C67 C66 H66 120.0 . . ?
C66 C67 H67 120.0 . . ?
C68 C67 C66 120.0 . . ?
C68 C67 H67 120.0 . . ?
C67 C68 H68 120.0 . . ?
C69 C68 C67 120.0 . . ?
C69 C68 H68 120.0 . . ?
C68 C69 H69 120.0 . . ?
C68 C69 C64 120.0 . . ?
C64 C69 H69 120.0 . . ?
C65 C64 C63 116.5(8) . . ?
C69 C64 C63 123.4(8) . . ?
C69 C64 C65 120.0 . . ?
O2 C70 H70 109.6 . . ?
O2 C70 C72 104.2(14) . . ?
C71 C70 O2 110.1(13) . . ?
C71 C70 H70 109.6 . . ?
C71 C70 C72 113.5(18) . . ?
C72 C70 H70 109.6 . . ?
C70 C71 H71A 109.5 . . ?
C70 C71 H71B 109.5 . . ?
C70 C71 H71C 109.5 . . ?
H71A C71 H71B 109.5 . . ?
H71A C71 H71C 109.5 . . ?
H71B C71 H71C 109.5 . . ?
C70 C72 H72A 109.5 . . ?
C70 C72 H72B 109.5 . . ?
C70 C72 H72C 109.5 . . ?
H72A C72 H72B 109.5 . . ?
H72A C72 H72C 109.5 . . ?
H72B C72 H72C 109.5 . . ?

loop_
_geom_bond_atom_site_label_1
_geom_bond_atom_site_label_2
_geom_bond_distance
_geom_bond_site_symmetry_2
_geom_bond_publ_flag
Ru1 Cl1 2.323(3) . ?
Ru1 Cl2 2.350(3) . ?
Ru1 O1 2.266(12) . ?
Ru1 C1 1.936(14) . ?
Ru1 C27 1.777(14) . ?
O1 C29 1.324(15) . ?
O1 C34 1.42(2) . ?
N1 C1 1.391(18) . ?
N1 C2 1.515(18) . ?
N1 C5 1.472(18) . ?
C1 C4 1.595(17) . ?
C2 C3 1.48(2) . ?
C2 C13 1.461(18) . ?
C2 C14 1.556(19) . ?
C3 H3A 0.9900 . ?
C3 H3B 0.9900 . ?
C3 C4 1.537(19) . ?
C4 C15 1.582(16) . ?
C4 C21 1.611(13) . ?
C5 H5 1.0000 . ?
C5 C6 1.54(2) . ?
C5 C7 1.552(19) . ?
C6 H6A 0.9800 . ?
C6 H6B 0.9800 . ?
C6 H6C 0.9800 . ?
C7 H7 1.0000 . ?
C7 C8 1.48(2) . ?
C7 C12 1.56(2) . ?
C8 H8A 0.9900 . ?
C8 H8B 0.9900 . ?
C8 C9 1.546(18) . ?
C9 H9A 0.9900 . ?
C9 H9B 0.9900 . ?
C9 C10 1.52(2) . ?
C10 H10A 0.9900 . ?
C10 H10B 0.9900 . ?
C10 C11 1.44(2) . ?
C11 H11A 0.9900 . ?
C11 H11B 0.9900 . ?
C11 C12 1.58(2) . ?
C12 H12A 0.9900 . ?
C12 H12B 0.9900 . ?
C13 H13A 0.9800 . ?
C13 H13B 0.9800 . ?
C13 H13C 0.9800 . ?
C14 H14A 0.9800 . ?
C14 H14B 0.9800 . ?
C14 H14C 0.9800 . ?
C15 C16 1.3900 . ?
C15 C20 1.3900 . ?
C16 H16 0.9500 . ?
C16 C17 1.3900 . ?
C17 H17 0.9500 . ?
C17 C18 1.3900 . ?
C18 H18 0.9500 . ?
C18 C19 1.3900 . ?
C19 H19 0.9500 . ?
C19 C20 1.3900 . ?
C20 H20 0.9500 . ?
C21 C22 1.3900 . ?
C21 C26 1.3900 . ?
C22 H22 0.9500 . ?
C22 C23 1.3900 . ?
C23 H23 0.9500 . ?
C23 C24 1.3900 . ?
C24 H24 0.9500 . ?
C24 C25 1.3900 . ?
C25 H25 0.9500 . ?
C25 C26 1.3900 . ?
C26 H26 0.9500 . ?
C27 H27 0.9500 . ?
C27 C28 1.431(17) . ?
C29 C28 1.3900 . ?
C29 C30 1.3900 . ?
C28 C33 1.3900 . ?
C33 H33 0.9500 . ?
C33 C32 1.3900 . ?
C32 H32 0.9500 . ?
C32 C31 1.3900 . ?
C31 H31 0.9500 . ?
C31 C30 1.3900 . ?
C30 H30 0.9500 . ?
C34 H34 1.0000 . ?
C34 C35 1.547(13) . ?
C34 C36 1.539(13) . ?
C35 H35A 0.9800 . ?
C35 H35B 0.9800 . ?
C35 H35C 0.9800 . ?
C36 H36A 0.9800 . ?
C36 H36B 0.9800 . ?
C36 H36C 0.9800 . ?
Ru2 Cl3 2.328(4) . ?
Ru2 Cl4 2.315(4) . ?
Ru2 O2 2.336(11) . ?
Ru2 C37 1.955(14) . ?
Ru2 C63 1.775(12) . ?
O2 C65 1.330(13) . ?
O2 C70 1.477(18) . ?
N2 C37 1.350(17) . ?
N2 C38 1.487(17) . ?
N2 C41 1.460(16) . ?
C37 C40 1.571(18) . ?
C38 C39 1.504(18) . ?
C38 C49 1.67(2) . ?
C38 C50 1.476(18) . ?
C39 H39A 0.9900 . ?
C39 H39B 0.9900 . ?
C39 C40 1.54(2) . ?
C40 C51 1.535(17) . ?
C40 C57 1.540(15) . ?
C41 H41 1.0000 . ?
C41 C42 1.56(2) . ?
C41 C43 1.51(2) . ?
C42 H42A 0.9800 . ?
C42 H42B 0.9800 . ?
C42 H42C 0.9800 . ?
C43 H43 1.0000 . ?
C43 C44 1.52(3) . ?
C43 C48 1.54(2) . ?
C44 H44A 0.9900 . ?
C44 H44B 0.9900 . ?
C44 C45 1.53(2) . ?
C45 H45A 0.9900 . ?
C45 H45B 0.9900 . ?
C45 C46 1.44(3) . ?
C46 H46A 0.9900 . ?
C46 H46B 0.9900 . ?
C46 C47 1.57(3) . ?
C47 H47A 0.9900 . ?
C47 H47B 0.9900 . ?
C47 C48 1.53(2) . ?
C48 H48A 0.9900 . ?
C48 H48B 0.9900 . ?
C49 H49A 0.9800 . ?
C49 H49B 0.9800 . ?
C49 H49C 0.9800 . ?
C50 H50A 0.9800 . ?
C50 H50B 0.9800 . ?
C50 H50C 0.9800 . ?
C51 C52 1.3900 . ?
C51 C56 1.3900 . ?
C52 H52 0.9500 . ?
C52 C53 1.3900 . ?
C53 H53 0.9500 . ?
C53 C54 1.3900 . ?
C54 H54 0.9500 . ?
C54 C55 1.3900 . ?
C55 H55 0.9500 . ?
C55 C56 1.3900 . ?
C56 H56 0.9500 . ?
C57 C62 1.3900 . ?
C57 C58 1.3900 . ?
C62 H62 0.9500 . ?
C62 C61 1.3900 . ?
C61 H61 0.9500 . ?
C61 C60 1.3900 . ?
C60 H60 0.9500 . ?
C60 C59 1.3900 . ?
C59 H59 0.9500 . ?
C59 C58 1.3900 . ?
C58 H58 0.9500 . ?
C63 H63 0.9500 . ?
C63 C64 1.418(16) . ?
C65 C66 1.3900 . ?
C65 C64 1.3900 . ?
C66 H66 0.9500 . ?
C66 C67 1.3900 . ?
C67 H67 0.9500 . ?
C67 C68 1.3900 . ?
C68 H68 0.9500 . ?
C68 C69 1.3900 . ?
C69 H69 0.9500 . ?
C69 C64 1.3900 . ?
C70 H70 1.0000 . ?
C70 C71 1.47(2) . ?
C70 C72 1.52(3) . ?
C71 H71A 0.9800 . ?
C71 H71B 0.9800 . ?
C71 H71C 0.9800 . ?
C72 H72A 0.9800 . ?
C72 H72B 0.9800 . ?
C72 H72C 0.9800 . ?

loop_
_geom_torsion_atom_site_label_1
_geom_torsion_atom_site_label_2
_geom_torsion_atom_site_label_3
_geom_torsion_atom_site_label_4
_geom_torsion
_geom_torsion_site_symmetry_1
_geom_torsion_site_symmetry_2
_geom_torsion_site_symmetry_3
_geom_torsion_site_symmetry_4
_geom_torsion_publ_flag
Ru1 O1 C29 C28 0.3(12) . . . . ?
Ru1 O1 C29 C30 177.5(7) . . . . ?
Ru1 O1 C34 C35 100.9(16) . . . . ?
Ru1 O1 C34 C36 -18(2) . . . . ?
Ru1 C1 C4 C3 -167.0(10) . . . . ?
Ru1 C1 C4 C15 -48.2(14) . . . . ?
Ru1 C1 C4 C21 76.3(15) . . . . ?
Ru1 C27 C28 C29 -0.1(15) . . . . ?
Ru1 C27 C28 C33 -177.4(8) . . . . ?
Cl1 Ru1 C27 C28 84.1(11) . . . . ?
Cl2 Ru1 C27 C28 -82.2(12) . . . . ?
O1 Ru1 C27 C28 0.2(11) . . . . ?
O1 C29 C28 C27 -0.2(14) . . . . ?
O1 C29 C28 C33 177.3(13) . . . . ?
O1 C29 C30 C31 -177.0(14) . . . . ?
N1 C1 C4 C3 11.8(13) . . . . ?
N1 C1 C4 C15 130.6(10) . . . . ?
N1 C1 C4 C21 -104.9(12) . . . . ?
N1 C2 C3 C4 33.2(12) . . . . ?
N1 C5 C7 C8 -39(2) . . . . ?
N1 C5 C7 C12 -163.5(13) . . . . ?
C1 Ru1 C27 C28 -175.9(11) . . . . ?
C1 N1 C2 C3 -27.1(13) . . . . ?
C1 N1 C2 C13 -145.9(12) . . . . ?
C1 N1 C2 C14 89.9(14) . . . . ?
C1 N1 C5 C6 -114.8(14) . . . . ?
C1 N1 C5 C7 114.0(14) . . . . ?
C1 C4 C15 C16 125.3(9) . . . . ?
C1 C4 C15 C20 -57.5(11) . . . . ?
C1 C4 C21 C22 -15.9(15) . . . . ?
C1 C4 C21 C26 167.2(9) . . . . ?
C2 N1 C1 Ru1 -171.8(9) . . . . ?
C2 N1 C1 C4 9.3(14) . . . . ?
C2 N1 C5 C6 61.5(17) . . . . ?
C2 N1 C5 C7 -69.8(18) . . . . ?
C2 C3 C4 C1 -29.3(13) . . . . ?
C2 C3 C4 C15 -146.0(10) . . . . ?
C2 C3 C4 C21 90.6(12) . . . . ?
C3 C4 C15 C16 -121.9(10) . . . . ?
C3 C4 C15 C20 55.3(11) . . . . ?
C3 C4 C21 C22 -129.1(10) . . . . ?
C3 C4 C21 C26 54.0(12) . . . . ?
C4 C15 C16 C17 177.1(9) . . . . ?
C4 C15 C20 C19 -177.3(9) . . . . ?
C4 C21 C22 C23 -176.7(11) . . . . ?
C4 C21 C26 C25 177.0(10) . . . . ?
C5 N1 C1 Ru1 5.0(16) . . . . ?
C5 N1 C1 C4 -173.9(10) . . . . ?
C5 N1 C2 C3 156.6(12) . . . . ?
C5 N1 C2 C13 37.9(19) . . . . ?
C5 N1 C2 C14 -86.3(15) . . . . ?
C5 C7 C8 C9 177.3(14) . . . . ?
C5 C7 C12 C11 179.3(14) . . . . ?
C6 C5 C7 C8 -169.5(15) . . . . ?
C6 C5 C7 C12 66.5(18) . . . . ?
C7 C8 C9 C10 58.2(18) . . . . ?
C8 C7 C12 C11 51.4(18) . . . . ?
C8 C9 C10 C11 -51(2) . . . . ?
C9 C10 C11 C12 45(2) . . . . ?
C10 C11 C12 C7 -43(2) . . . . ?
C12 C7 C8 C9 -61.7(18) . . . . ?
C13 C2 C3 C4 154.0(12) . . . . ?
C14 C2 C3 C4 -80.9(14) . . . . ?
C15 C4 C21 C22 107.2(10) . . . . ?
C15 C4 C21 C26 -69.7(11) . . . . ?
C15 C16 C17 C18 0.0 . . . . ?
C16 C15 C20 C19 0.0 . . . . ?
C16 C17 C18 C19 0.0 . . . . ?
C17 C18 C19 C20 0.0 . . . . ?
C18 C19 C20 C15 0.0 . . . . ?
C20 C15 C16 C17 0.0 . . . . ?
C21 C4 C15 C16 -0.2(12) . . . . ?
C21 C4 C15 C20 177.0(7) . . . . ?
C21 C22 C23 C24 0.0 . . . . ?
C22 C21 C26 C25 0.0 . . . . ?
C22 C23 C24 C25 0.0 . . . . ?
C23 C24 C25 C26 0.0 . . . . ?
C24 C25 C26 C21 0.0 . . . . ?
C26 C21 C22 C23 0.0 . . . . ?
C27 C28 C33 C32 177.2(13) . . . . ?
C29 O1 C34 C35 -71(2) . . . . ?
C29 O1 C34 C36 170.0(14) . . . . ?
C29 C28 C33 C32 0.0 . . . . ?
C28 C29 C30 C31 0.0 . . . . ?
C28 C33 C32 C31 0.0 . . . . ?
C33 C32 C31 C30 0.0 . . . . ?
C32 C31 C30 C29 0.0 . . . . ?
C30 C29 C28 C27 -177.4(12) . . . . ?
C30 C29 C28 C33 0.0 . . . . ?
C34 O1 C29 C28 173.8(13) . . . . ?
C34 O1 C29 C30 -9(2) . . . . ?
Ru2 O2 C65 C66 -178.8(6) . . . . ?
Ru2 O2 C65 C64 -0.8(10) . . . . ?
Ru2 O2 C70 C71 -14(2) . . . . ?
Ru2 O2 C70 C72 108.2(15) . . . . ?
Ru2 C37 C40 C39 153.5(11) . . . . ?
Ru2 C37 C40 C51 -88.1(14) . . . . ?
Ru2 C37 C40 C57 38.5(19) . . . . ?
Ru2 C63 C64 C65 -8.4(15) . . . . ?
Ru2 C63 C64 C69 174.9(7) . . . . ?
Cl3 Ru2 C63 C64 87.9(11) . . . . ?
Cl4 Ru2 C63 C64 -76.4(12) . . . . ?
O2 Ru2 C63 C64 5.8(11) . . . . ?
O2 C65 C66 C67 177.9(13) . . . . ?
O2 C65 C64 C63 5.1(12) . . . . ?
O2 C65 C64 C69 -178.1(11) . . . . ?
N2 C37 C40 C39 -24.5(15) . . . . ?
N2 C37 C40 C51 93.9(13) . . . . ?
N2 C37 C40 C57 -139.5(12) . . . . ?
N2 C38 C39 C40 -33.0(15) . . . . ?
N2 C41 C43 C44 -53.8(19) . . . . ?
N2 C41 C43 C48 -179.4(14) . . . . ?
C37 Ru2 C63 C64 -170.6(11) . . . . ?
C37 N2 C38 C39 18.0(16) . . . . ?
C37 N2 C38 C49 132.9(12) . . . . ?
C37 N2 C38 C50 -106.5(14) . . . . ?
C37 N2 C41 C42 -102.3(16) . . . . ?
C37 N2 C41 C43 125.9(15) . . . . ?
C37 C40 C51 C52 26.3(13) . . . . ?
C37 C40 C51 C56 -157.1(9) . . . . ?
C37 C40 C57 C62 53.6(15) . . . . ?
C37 C40 C57 C58 -129.1(11) . . . . ?
C38 N2 C37 Ru2 -173.7(9) . . . . ?
C38 N2 C37 C40 4.6(16) . . . . ?
C38 N2 C41 C42 76.2(16) . . . . ?
C38 N2 C41 C43 -56(2) . . . . ?
C38 C39 C40 C37 35.0(14) . . . . ?
C38 C39 C40 C51 -82.7(13) . . . . ?
C38 C39 C40 C57 152.1(11) . . . . ?
C39 C40 C51 C52 137.1(9) . . . . ?
C39 C40 C51 C56 -46.3(13) . . . . ?
C39 C40 C57 C62 -55.8(13) . . . . ?
C39 C40 C57 C58 121.6(11) . . . . ?
C40 C51 C52 C53 176.6(10) . . . . ?
C40 C51 C56 C55 -176.7(10) . . . . ?
C40 C57 C62 C61 177.3(12) . . . . ?
C40 C57 C58 C59 -177.3(12) . . . . ?
C41 N2 C37 Ru2 5.1(19) . . . . ?
C41 N2 C37 C40 -176.7(13) . . . . ?
C41 N2 C38 C39 -160.7(13) . . . . ?
C41 N2 C38 C49 -45.8(17) . . . . ?
C41 N2 C38 C50 74.8(18) . . . . ?
C41 C43 C44 C45 176.6(15) . . . . ?
C41 C43 C48 C47 178.0(16) . . . . ?
C42 C41 C43 C44 174.4(14) . . . . ?
C42 C41 C43 C48 49(2) . . . . ?
C43 C44 C45 C46 63(2) . . . . ?
C44 C43 C48 C47 51(2) . . . . ?
C44 C45 C46 C47 -60(2) . . . . ?
C45 C46 C47 C48 54(2) . . . . ?
C46 C47 C48 C43 -49(2) . . . . ?
C48 C43 C44 C45 -56(2) . . . . ?
C49 C38 C39 C40 -150.4(12) . . . . ?
C50 C38 C39 C40 95.2(15) . . . . ?
C51 C40 C57 C62 179.3(8) . . . . ?
C51 C40 C57 C58 -3.4(15) . . . . ?
C51 C52 C53 C54 0.0 . . . . ?
C52 C51 C56 C55 0.0 . . . . ?
C52 C53 C54 C55 0.0 . . . . ?
C53 C54 C55 C56 0.0 . . . . ?
C54 C55 C56 C51 0.0 . . . . ?
C56 C51 C52 C53 0.0 . . . . ?
C57 C40 C51 C52 -99.8(11) . . . . ?
C57 C40 C51 C56 76.9(12) . . . . ?
C57 C62 C61 C60 0.0 . . . . ?
C62 C57 C58 C59 0.0 . . . . ?
C62 C61 C60 C59 0.0 . . . . ?
C61 C60 C59 C58 0.0 . . . . ?
C60 C59 C58 C57 0.0 . . . . ?
C58 C57 C62 C61 0.0 . . . . ?
C65 O2 C70 C71 172.4(16) . . . . ?
C65 O2 C70 C72 -66(2) . . . . ?
C65 C66 C67 C68 0.0 . . . . ?
C66 C65 C64 C63 -176.8(11) . . . . ?
C66 C65 C64 C69 0.0 . . . . ?
C66 C67 C68 C69 0.0 . . . . ?
C67 C68 C69 C64 0.0 . . . . ?
C68 C69 C64 C63 176.6(12) . . . . ?
C68 C69 C64 C65 0.0 . . . . ?
C64 C65 C66 C67 0.0 . . . . ?
C70 O2 C65 C66 -4.1(19) . . . . ?
C70 O2 C65 C64 173.9(13) . . . . ?

loop_
_twin_individual_id
_twin_individual_mass_fraction_refined
1 0.752(18)
2 0.248(18)

loop_
_exptl_oxdiff_crystal_face_indexfrac_h
_exptl_oxdiff_crystal_face_indexfrac_k
_exptl_oxdiff_crystal_face_indexfrac_l
_exptl_oxdiff_crystal_face_x
_exptl_oxdiff_crystal_face_y
_exptl_oxdiff_crystal_face_z
-0.9991 0.0005 0.0000 0.0009 -0.0681 -0.0557
0.9991 -0.0005 -0.0000 -0.0009 0.0681 0.0557
0.0002 -0.0001 -1.0009 0.0560 -0.0120 -0.0155
-0.0002 0.0001 1.0009 -0.0560 0.0120 0.0155
-0.0009 -0.9998 0.0027 0.0136 -0.1097 0.1325
0.0009 0.9998 -0.0027 -0.0136 0.1097 -0.1325

loop_
_smtbx_masks_void_nr
_smtbx_masks_void_average_x
_smtbx_masks_void_average_y
_smtbx_masks_void_average_z
_smtbx_masks_void_volume
_smtbx_masks_void_count_electrons
_smtbx_masks_void_content
1 0.000 -0.545 0.000 1246.6 422.6 '8 C6H12'
